data_2234799
loop_
_publ_author_name
'Ali, A. Jahubar'
'Athimoolam, S.'
'Bahadur, S. Asath'

_publ_section_title
;
 Creatininium 2-chloroacetate
;
_journal_coeditor_code SJ5215
_journal_issue 5
_journal_name_full 'Acta Crystallographica Section E'
_journal_page_first o1285
_journal_page_last o1286
_journal_paper_doi 10.1107/S1600536812012068
_journal_volume 68
_journal_year 2012
_chemical_formula_iupac 'C4 H8 N3 O +, C2 H2 Cl O2 -'
_chemical_formula_moiety 'C4 H8 N3 O +, C2 H2 Cl O2 -'
_chemical_formula_sum 'C6 H10 Cl N3 O3'
_chemical_formula_weight 207.62
_chemical_name_common 'Creatininium 2-chloroacetate'
_chemical_name_systematic
;
2-amino-1-methyl-4-oxo-4,5-dihydro-1<i>H</i>-imidazol-3-ium monochloroacetate
;
_space_group_IT_number 14
_symmetry_cell_setting monoclinic
_symmetry_space_group_name_Hall '-P 2yn'
_symmetry_space_group_name_H-M 'P 1 21/n 1'
_atom_sites_solution_hydrogens geom
_atom_sites_solution_primary direct
_atom_sites_solution_secondary difmap
_audit_creation_method SHELXTL/PC
_cell_angle_alpha 90.00
_cell_angle_beta 95.326(2)
_cell_angle_gamma 90.00
_cell_formula_units_Z 4
_cell_length_a 5.7993(8)
_cell_length_b 13.934(2)
_cell_length_c 11.2205(16)
_cell_measurement_reflns_used 2516
_cell_measurement_temperature 294(2)
_cell_measurement_theta_max 23.42
_cell_measurement_theta_min 2.18
_cell_volume 902.8(2)
_computing_cell_refinement '<i>SAINT</i> (Bruker, 2001)'
_computing_data_collection '<i>SMART</i> (Bruker, 2001)'
_computing_data_reduction '<i>SAINT</i> (Bruker, 2001)'
_computing_molecular_graphics '<i>PLATON</i> (Spek, 2009)'
_computing_publication_material '<i>SHELXTL/PC</i> (Sheldrick, 2008)'
_computing_structure_refinement '<i>SHELXTL/PC</i> (Sheldrick, 2008)'
_computing_structure_solution '<i>SHELXTL/PC</i> (Sheldrick, 2008)'
_diffrn_ambient_temperature 294(2)
_diffrn_measured_fraction_theta_full 0.999
_diffrn_measured_fraction_theta_max 0.999
_diffrn_measurement_device_type 'Bruker SMART APEX CCD area-detector'
_diffrn_measurement_method '\w scans'
_diffrn_radiation_monochromator graphite
_diffrn_radiation_source 'fine-focus sealed tube'
_diffrn_radiation_type MoK\a
_diffrn_radiation_wavelength 0.71073
_diffrn_reflns_av_R_equivalents 0.0307
_diffrn_reflns_av_sigmaI/netI 0.0224
_diffrn_reflns_limit_h_max 6
_diffrn_reflns_limit_h_min -6
_diffrn_reflns_limit_k_max 16
_diffrn_reflns_limit_k_min -16
_diffrn_reflns_limit_l_max 13
_diffrn_reflns_limit_l_min -13
_diffrn_reflns_number 8205
_diffrn_reflns_theta_full 24.99
_diffrn_reflns_theta_max 24.99
_diffrn_reflns_theta_min 2.34
_diffrn_standards_number 0
_exptl_absorpt_coefficient_mu 0.403
_exptl_absorpt_correction_type none
_exptl_crystal_colour colourless
_exptl_crystal_density_diffrn 1.527
_exptl_crystal_density_method 'not measured'
_exptl_crystal_description block
_exptl_crystal_F_000 432
_exptl_crystal_size_max 0.24
_exptl_crystal_size_mid 0.22
_exptl_crystal_size_min 0.19
_refine_diff_density_max 0.328
_refine_diff_density_min -0.272
_refine_ls_extinction_method none
_refine_ls_goodness_of_fit_ref 1.053
_refine_ls_hydrogen_treatment mixed
_refine_ls_matrix_type full
_refine_ls_number_parameters 131
_refine_ls_number_reflns 1587
_refine_ls_number_restraints 0
_refine_ls_restrained_S_all 1.053
_refine_ls_R_factor_all 0.0429
_refine_ls_R_factor_gt 0.0405
_refine_ls_shift/su_max 0.000
_refine_ls_shift/su_mean 0.000
_refine_ls_structure_factor_coef Fsqd
_refine_ls_weighting_details 'calc w=1/[\s^2^(Fo^2^)+(0.0666P)^2^+0.3396P] where P=(Fo^2^+2Fc^2^)/3'
_refine_ls_weighting_scheme calc
_refine_ls_wR_factor_gt 0.1132
_refine_ls_wR_factor_ref 0.1167
_reflns_number_gt 1472
_reflns_number_total 1587
_reflns_threshold_expression I>2\s(I)
_cod_data_source_file sj5215.cif
_cod_data_source_block I
_cod_original_sg_symbol_H-M 'P 21/n'
_cod_database_code 2234799
_cod_database_fobs_code 2234799

loop_
_symmetry_equiv_pos_as_xyz
'x, y, z'
'-x+1/2, y+1/2, -z+1/2'
'-x, -y, -z'
'x-1/2, -y-1/2, z-1/2'

loop_
_atom_site_type_symbol
_atom_site_label
_atom_site_fract_x
_atom_site_fract_y
_atom_site_fract_z
_atom_site_U_iso_or_equiv
_atom_site_adp_type
_atom_site_calc_flag
_atom_site_refinement_flags
_atom_site_occupancy
_atom_site_symmetry_multiplicity
N N11 1.0950(2) 0.16015(11) 0.55491(13) 0.0435(4) Uani d . 1 1
C C11 1.1347(4) 0.13325(16) 0.67962(17) 0.0517(5) Uani d . 1 1
H H11A 1.0491 0.1753 0.7270 0.078 Uiso calc R 1 1
H H11B 1.2969 0.1383 0.7052 0.078 Uiso calc R 1 1
H H11C 1.0845 0.0683 0.6895 0.078 Uiso calc R 1 1
C C12 1.2339(3) 0.22831(14) 0.49571(17) 0.0474(5) Uani d . 1 1
H H12A 1.3926 0.2064 0.4957 0.057 Uiso calc R 1 1
H H12B 1.2328 0.2908 0.5336 0.057 Uiso calc R 1 1
C C13 1.1149(3) 0.23140(13) 0.37071(18) 0.0471(5) Uani d . 1 1
O O13 1.1682(3) 0.27677(12) 0.28629(14) 0.0668(5) Uani d . 1 1
N N14 0.9267(3) 0.17187(11) 0.37131(14) 0.0434(4) Uani d . 1 1
C C15 0.9179(3) 0.13198(12) 0.48112(15) 0.0390(4) Uani d . 1 1
N N15 0.7527(3) 0.07372(13) 0.50395(16) 0.0482(4) Uani d . 1 1
H H1N 0.741(4) 0.0498(17) 0.569(2) 0.063(7) Uiso d . 1 1
H H2N 0.636(4) 0.0637(17) 0.441(2) 0.062(6) Uiso d . 1 1
H H14N 0.835(4) 0.1546(17) 0.311(2) 0.062(7) Uiso d . 1 1
C C21 0.4400(3) 0.07309(13) 0.22026(16) 0.0434(4) Uani d . 1 1
C C22 0.2464(4) 0.04780(17) 0.12518(18) 0.0561(5) Uani d . 1 1
H H22A 0.0995 0.0614 0.1564 0.067 Uiso calc R 1 1
H H22B 0.2520 -0.0206 0.1099 0.067 Uiso calc R 1 1
O O21 0.6111(2) 0.11830(11) 0.19341(13) 0.0578(4) Uani d . 1 1
O O22 0.4072(2) 0.04254(11) 0.32210(12) 0.0547(4) Uani d . 1 1
Cl Cl1 0.25524(10) 0.10901(5) -0.01176(5) 0.0725(3) Uani d . 1 1

loop_
_atom_site_aniso_label
_atom_site_aniso_U_11
_atom_site_aniso_U_22
_atom_site_aniso_U_33
_atom_site_aniso_U_12
_atom_site_aniso_U_13
_atom_site_aniso_U_23
N11 0.0406(8) 0.0488(8) 0.0392(8) -0.0010(6) -0.0055(6) -0.0015(6)
C11 0.0518(11) 0.0622(12) 0.0390(10) 0.0059(9) -0.0074(8) -0.0025(9)
C12 0.0363(9) 0.0517(11) 0.0536(11) -0.0030(7) 0.0016(8) -0.0055(8)
C13 0.0405(9) 0.0501(10) 0.0510(11) -0.0005(8) 0.0067(8) 0.0015(8)
O13 0.0589(9) 0.0813(11) 0.0612(10) -0.0129(7) 0.0108(7) 0.0176(8)
N14 0.0409(8) 0.0507(9) 0.0373(8) -0.0039(6) -0.0028(6) 0.0016(6)
C15 0.0382(9) 0.0401(8) 0.0379(9) 0.0037(7) -0.0009(7) -0.0010(7)
N15 0.0462(10) 0.0556(10) 0.0414(9) -0.0097(7) -0.0043(8) 0.0082(7)
C21 0.0448(10) 0.0456(9) 0.0380(9) -0.0027(7) -0.0056(8) 0.0014(7)
C22 0.0539(11) 0.0694(13) 0.0427(10) -0.0161(10) -0.0087(9) 0.0053(9)
O21 0.0544(8) 0.0748(10) 0.0418(8) -0.0223(7) -0.0081(6) 0.0098(6)
O22 0.0545(8) 0.0661(9) 0.0413(8) -0.0140(7) -0.0068(6) 0.0123(6)
Cl1 0.0710(4) 0.0998(5) 0.0426(3) -0.0207(3) -0.0164(3) 0.0133(3)

loop_
_atom_type_symbol
_atom_type_description
_atom_type_scat_dispersion_real
_atom_type_scat_dispersion_imag
_atom_type_scat_source
C C 0.0033 0.0016 'International Tables Vol C Tables 4.2.6.8 and 6.1.1.4'
H H 0.0000 0.0000 'International Tables Vol C Tables 4.2.6.8 and 6.1.1.4'
N N 0.0061 0.0033 'International Tables Vol C Tables 4.2.6.8 and 6.1.1.4'
O O 0.0106 0.0060 'International Tables Vol C Tables 4.2.6.8 and 6.1.1.4'
Cl Cl 0.1484 0.1585 'International Tables Vol C Tables 4.2.6.8 and 6.1.1.4'

loop_
_geom_angle_atom_site_label_1
_geom_angle_atom_site_label_2
_geom_angle_atom_site_label_3
_geom_angle
C15 N11 C12 109.98(15)
C15 N11 C11 125.12(16)
C12 N11 C11 124.71(15)
N11 C11 H11A 109.5
N11 C11 H11B 109.5
H11A C11 H11B 109.5
N11 C11 H11C 109.5
H11A C11 H11C 109.5
H11B C11 H11C 109.5
N11 C12 C13 102.72(14)
N11 C12 H12A 111.2
C13 C12 H12A 111.2
N11 C12 H12B 111.2
C13 C12 H12B 111.2
H12A C12 H12B 109.1
O13 C13 N14 125.77(19)
O13 C13 C12 128.30(18)
N14 C13 C12 105.92(16)
C15 N14 C13 110.45(16)
C15 N14 H14N 122.0(16)
C13 N14 H14N 127.1(16)
N15 C15 N11 127.46(17)
N15 C15 N14 121.71(16)
N11 C15 N14 110.83(16)
C15 N15 H1N 124.1(18)
C15 N15 H2N 116.0(14)
H1N N15 H2N 120(2)
O21 C21 O22 126.16(17)
O21 C21 C22 120.37(16)
O22 C21 C22 113.46(16)
C21 C22 Cl1 114.92(14)
C21 C22 H22A 108.5
Cl1 C22 H22A 108.5
C21 C22 H22B 108.5
Cl1 C22 H22B 108.5
H22A C22 H22B 107.5

loop_
_geom_bond_atom_site_label_1
_geom_bond_atom_site_label_2
_geom_bond_distance
N11 C15 1.318(2)
N11 C12 1.446(2)
N11 C11 1.446(2)
C11 H11A 0.9600
C11 H11B 0.9600
C11 H11C 0.9600
C12 C13 1.505(3)
C12 H12A 0.9700
C12 H12B 0.9700
C13 O13 1.203(2)
C13 N14 1.371(2)
N14 C15 1.357(2)
N14 H14N 0.86(3)
C15 N15 1.299(2)
N15 H1N 0.81(3)
N15 H2N 0.94(3)
C21 O21 1.236(2)
C21 O22 1.251(2)
C21 C22 1.517(2)
C22 Cl1 1.762(2)
C22 H22A 0.9700
C22 H22B 0.9700

loop_
_geom_hbond_atom_site_label_D
_geom_hbond_atom_site_label_H
_geom_hbond_atom_site_label_A
_geom_hbond_site_symmetry_A
_geom_hbond_distance_DH
_geom_hbond_distance_HA
_geom_hbond_distance_DA
_geom_hbond_angle_DHA
N15 H1N O22 3_656 0.81(3) 2.02(3) 2.762(2) 152(2)
N15 H2N O22 . 0.94(3) 1.82(3) 2.758(2) 179(2)
N14 H14N O21 . 0.86(3) 1.83(3) 2.686(2) 173(2)
C11 H11A O13 4_566 0.96 2.46 3.305(3) 147.1
C11 H11B O13 4_666 0.96 2.55 3.448(3) 155.7
C12 H12A N15 1_655 0.97 2.78 3.695(3) 156.7
C12 H12B O21 4_666 0.97 2.36 3.208(2) 146.2

loop_
_geom_torsion_atom_site_label_1
_geom_torsion_atom_site_label_2
_geom_torsion_atom_site_label_3
_geom_torsion_atom_site_label_4
_geom_torsion
C15 N11 C12 C13 -3.13(19)
C11 N11 C12 C13 -178.40(16)
N11 C12 C13 O13 -178.5(2)
N11 C12 C13 N14 2.23(19)
O13 C13 N14 C15 -179.97(19)
C12 C13 N14 C15 -0.7(2)
C12 N11 C15 N15 -177.63(18)
C11 N11 C15 N15 -2.4(3)
C12 N11 C15 N14 2.9(2)
C11 N11 C15 N14 178.17(16)
C13 N14 C15 N15 179.15(17)
C13 N14 C15 N11 -1.4(2)
O21 C21 C22 Cl1 -13.4(3)
O22 C21 C22 Cl1 167.75(15)

loop_
_cod_related_entry_id
_cod_related_entry_database
_cod_related_entry_code
1 ChemSpider 30657715
